data_7710671
loop_
_publ_author_name
'Xie, Zhenlang'
'An, Dongli'
'Weng, Weizheng'
'Zhou, Zhao-Hui'

_publ_section_title
;
 Successive constructions of regular tetra-, hexa- and octanuclear
 microporous polyoxovanadates(III) for gas adsorptions
;
_journal_name_full 'Dalton Transactions'
_journal_paper_doi 10.1039/D2DT01360F
_journal_year 2022
_chemical_formula_moiety 'C24 H24 N8 Na2 O21 V4, 2(H2 N)'
_chemical_formula_sum 'C24 H40 N10 Na2 O27 V4'
_chemical_formula_weight 1150.40
_space_group_crystal_system orthorhombic
_space_group_IT_number 20
_space_group_name_Hall 'C 2c 2'
_space_group_name_H-M_alt 'C 2 2 21'
_atom_sites_solution_hydrogens mixed
_audit_creation_date 2022-02-09
_audit_creation_method
;
Olex2 1.3
(compiled 2020.06.28 svn.raecde09e for OlexSys, GUI svn.r6132)
;
_audit_update_record
;
2022-02-24 deposited with the CCDC.	2022-07-01 downloaded from the CCDC.
;
_cell_angle_alpha 90
_cell_angle_beta 90
_cell_angle_gamma 90
_cell_formula_units_Z 4
_cell_length_a 12.6075(5)
_cell_length_b 19.6716(6)
_cell_length_c 19.2268(6)
_cell_measurement_reflns_used 4521
_cell_measurement_temperature 99.99(10)
_cell_measurement_theta_max 72.9670
_cell_measurement_theta_min 4.1390
_cell_volume 4768.4(3)
_computing_cell_refinement 'CrysAlisPro 1.171.41.119a (Rigaku OD, 2021)'
_computing_data_collection 'CrysAlisPro 1.171.41.119a (Rigaku OD, 2021)'
_computing_data_reduction 'CrysAlisPro 1.171.41.119a (Rigaku OD, 2021)'
_computing_molecular_graphics 'Olex2 1.3 (Dolomanov et al., 2009)'
_computing_publication_material 'Olex2 1.3 (Dolomanov et al., 2009)'
_computing_structure_refinement 'SHELXL 2018/3 (Sheldrick, 2015)'
_computing_structure_solution 'SHELXT 2018/2 (Sheldrick, 2018)'
_diffrn_ambient_temperature 100.15
_diffrn_detector_area_resol_mean 10.0000
_diffrn_detector_type HyPix
_diffrn_measured_fraction_theta_full 0.995
_diffrn_measured_fraction_theta_max 0.995
_diffrn_measurement_details
;
List of Runs (angles in degrees, time in seconds):

  # Type    Start    End  Width  t~exp~   \w     \q     \k     \f   Frames
#--------------------------------------------------------------------------
  1  \w     39.00  71.00   0.50    2.00    --  105.19 -61.00-150.00   64
  2  \w     44.00  71.00   0.50    2.00    --  105.19 -61.00 -90.00   54
  3  \w     33.00  58.00   0.50    2.00    --  105.19 -61.00 -30.00   50
  4  \w     33.00  58.00   0.50    2.00    --  105.19 -61.00  30.00   50
  5  \w    -25.00  27.00   0.50    0.50    --   47.87 -19.00 -30.00  104
  6  \w     42.00  68.00   0.50    2.00    --  105.19 -61.00 120.00   52
  7  \w    104.00 168.00   0.50    2.00    --  105.19  45.00  30.00  128
  8  \w   -155.00-107.00   0.50    2.00    --  -99.00 -47.00 143.00   96
  9  \w   -119.00 -46.00   0.50    0.50    --  -47.87 -47.00 143.00  146
 10  \w   -105.00 -74.00   0.50    0.50    --  -47.87-125.00  90.00   62
 11  \w   -108.00 -75.00   0.50    0.50    --  -47.87-125.00 -60.00   66
 12  \w   -104.00 -29.00   0.50    2.00    --  -99.00 120.00 159.00  150
 13  \w    -68.00 -42.00   0.50    2.00    --  -99.00  61.00 150.00   52
 14  \w    -88.00 -27.00   0.50    2.00    --  -99.00  74.00  87.00  122
;
_diffrn_measurement_device 'four-circle diffractometer'
_diffrn_measurement_device_type 'XtaLAB Synergy R, DW system, HyPix'
_diffrn_measurement_method '\w scans'
_diffrn_radiation_type CuK\a
_diffrn_radiation_wavelength 1.54184
_diffrn_reflns_av_R_equivalents 0.0542
_diffrn_reflns_av_unetI/netI 0.0631
_diffrn_reflns_Laue_measured_fraction_full 0.995
_diffrn_reflns_Laue_measured_fraction_max 0.995
_diffrn_reflns_limit_h_max 15
_diffrn_reflns_limit_h_min -13
_diffrn_reflns_limit_k_max 18
_diffrn_reflns_limit_k_min -23
_diffrn_reflns_limit_l_max 22
_diffrn_reflns_limit_l_min -21
_diffrn_reflns_number 9530
_diffrn_reflns_point_group_measured_fraction_full 0.941
_diffrn_reflns_point_group_measured_fraction_max 0.941
_diffrn_reflns_theta_full 66.989
_diffrn_reflns_theta_max 66.989
_diffrn_reflns_theta_min 4.165
_exptl_absorpt_coefficient_mu 7.416
_exptl_absorpt_correction_T_max 1.00000
_exptl_absorpt_correction_T_min 0.57359
_exptl_absorpt_correction_type multi-scan
_exptl_absorpt_process_details
;
CrysAlisPro 1.171.41.119a (Rigaku Oxford Diffraction, 2021)
Empirical absorption correction using spherical harmonics,
implemented in SCALE3 ABSPACK scaling algorithm.
;
_exptl_crystal_colour 'clear light violet'
_exptl_crystal_colour_lustre clear
_exptl_crystal_colour_modifier light
_exptl_crystal_colour_primary violet
_exptl_crystal_density_diffrn 1.602
_exptl_crystal_description block
_exptl_crystal_F_000 2336
_exptl_crystal_size_max 0.1
_exptl_crystal_size_mid 0.05
_exptl_crystal_size_min 0.05
_refine_diff_density_max 1.719
_refine_diff_density_min -0.498
_refine_diff_density_rms 0.142
_refine_ls_abs_structure_details
;
 Refined as an inversion twin.
;
_refine_ls_abs_structure_Flack 0.092(19)
_refine_ls_extinction_method none
_refine_ls_goodness_of_fit_ref 1.042
_refine_ls_hydrogen_treatment mixed
_refine_ls_matrix_type full
_refine_ls_number_parameters 291
_refine_ls_number_reflns 4005
_refine_ls_number_restraints 12
_refine_ls_restrained_S_all 1.048
_refine_ls_R_factor_all 0.0787
_refine_ls_R_factor_gt 0.0736
_refine_ls_shift/su_max 0.000
_refine_ls_shift/su_mean 0.000
_refine_ls_structure_factor_coef Fsqd
_refine_ls_weighting_details 'w=1/[\s^2^(Fo^2^)+(0.1590P)^2^+3.4443P] where P=(Fo^2^+2Fc^2^)/3'
_refine_ls_weighting_scheme calc
_refine_ls_wR_factor_gt 0.2013
_refine_ls_wR_factor_ref 0.2087
_reflns_Friedel_coverage 0.701
_reflns_Friedel_fraction_full 0.873
_reflns_Friedel_fraction_max 0.872
_reflns_number_gt 3577
_reflns_number_total 4005
_reflns_threshold_expression 'I > 2\s(I)'
_cod_data_source_file d2dt01360f2.cif
_cod_data_source_block exp_246_auto
_cod_database_code 7710671
_shelx_shelxl_version_number 2018/3
_shelx_space_group_comment
;
The symmetry employed for this shelxl refinement is uniquely defined
by the following loop, which should always be used as a source of
symmetry information in preference to the above space-group names.
They are only intended as comments.
;
_shelx_estimated_absorpt_t_max 0.708
_shelx_estimated_absorpt_t_min 0.524
_olex2_refinement_description
;
1. Twinned data refinement
 Scales: 0.908(19)
 0.092(19)
2. Fixed Uiso
 At 1.2 times of:
  All C(H) groups, All N(H,H) groups
 At 1.5 times of:
  All C(H,H,H) groups
3. Restrained distances
 O10-H10
 0.85 with sigma of 0.02
 H5-O5
 0.85 with sigma of 0.02
 H5-V1
 2.45 with sigma of 0.02
 V2-H5
 2.45 with sigma of 0.02
 H10-H10_$3
 3.1 with sigma of 0.02
 H5_$3-H5
 3.1 with sigma of 0.02
4. Uiso/Uaniso restraints and constraints
Uanis(O1W) \\sim Ueq: with sigma of 0.01 and sigma for terminal atoms of 0.02
5. Others
 Fixed Sof: O1W(0.5)
6.a Riding coordinates:
 N5(H5A,H5B)
6.b Aromatic/amide H refined with riding coordinates:
 C11(H11), C1(H1), C2(H2), C9(H9)
6.c Idealised Me refined as rotating group:
 C12(H12A,H12B,H12C), C4(H4A,H4B,H4C)
;
_smtbx_masks_void_probe_radius 1.2
_smtbx_masks_void_truncation_radius 1.2
_olex2_submission_special_instructions 'No special instructions were received'
_oxdiff_exptl_absorpt_empirical_details
;
Empirical correction (ABSPACK) includes:
- Absorption correction using spherical harmonics
- Frame scaling
;

loop_
_space_group_symop_operation_xyz
'x, y, z'
'-x, -y, z+1/2'
'-x, y, -z+1/2'
'x, -y, -z'
'x+1/2, y+1/2, z'
'-x+1/2, -y+1/2, z+1/2'
'-x+1/2, y+1/2, -z+1/2'
'x+1/2, -y+1/2, -z'

loop_
_atom_site_label
_atom_site_type_symbol
_atom_site_fract_x
_atom_site_fract_y
_atom_site_fract_z
_atom_site_U_iso_or_equiv
_atom_site_adp_type
_atom_site_occupancy
_atom_site_site_symmetry_order
_atom_site_calc_flag
_atom_site_refinement_flags_posn
_atom_site_refinement_flags_adp
_atom_site_refinement_flags_occupancy
_atom_site_disorder_assembly
_atom_site_disorder_group
V2 V 0.25098(10) 0.50656(6) 0.37416(7) 0.0352(4) Uani 1 1 d D . . . .
V1 V 0.24619(11) 0.37626(7) 0.49244(6) 0.0354(4) Uani 1 1 d D . . . .
Na1 Na -0.0300(3) 0.1514(2) 0.36222(19) 0.0495(9) Uani 1 1 d . . . . .
O10 O 0.3213(6) 0.5634(3) 0.4437(3) 0.0382(13) Uani 1 1 d D . . . .
O5 O 0.1760(5) 0.4406(3) 0.4322(3) 0.0378(13) Uani 1 1 d D . . . .
O7 O 0.3296(6) 0.5565(3) 0.2978(3) 0.0456(15) Uani 1 1 d . . . . .
O2 O 0.1702(6) 0.2979(3) 0.4444(3) 0.0443(15) Uani 1 1 d . . . . .
O6 O 0.1807(6) 0.4691(4) 0.2853(3) 0.0490(16) Uani 1 1 d . . . . .
O1 O 0.3181(6) 0.2925(3) 0.5347(3) 0.0472(15) Uani 1 1 d . . . . .
N4 N 0.1239(6) 0.6213(3) 0.4339(3) 0.0357(15) Uani 1 1 d . . . . .
N1 N 0.3747(6) 0.4351(4) 0.3760(3) 0.0365(15) Uani 1 1 d . . . . .
N2 N 0.3707(6) 0.3817(3) 0.4204(4) 0.0355(15) Uani 1 1 d . . . . .
N3 N 0.1263(6) 0.5769(3) 0.3817(4) 0.0343(14) Uani 1 1 d . . . . .
O3 O 0.3178(7) 0.1800(4) 0.5357(5) 0.066(2) Uani 1 1 d . . . . .
O8 O 0.1766(8) 0.4823(5) 0.1701(4) 0.075(3) Uani 1 1 d . . . . .
O4 O 0.1470(7) 0.1856(4) 0.4448(5) 0.073(2) Uani 1 1 d . . . . .
C3 C 0.5232(8) 0.3734(5) 0.3604(5) 0.049(2) Uani 1 1 d . . . . .
O9 O 0.3479(9) 0.5711(5) 0.1827(4) 0.083(3) Uani 1 1 d . . . . .
C10 C -0.0172(7) 0.6435(5) 0.3648(5) 0.042(2) Uani 1 1 d . . . . .
C11 C 0.0386(7) 0.6615(4) 0.4255(5) 0.0387(18) Uani 1 1 d . . . . .
H11 H 0.018790 0.697078 0.456225 0.046 Uiso 1 1 calc R U . . .
C5 C 0.2829(8) 0.2343(5) 0.5153(5) 0.049(2) Uani 1 1 d . . . . .
C7 C 0.2143(9) 0.4954(5) 0.2263(5) 0.053(3) Uani 1 1 d . . . . .
C1 C 0.4590(7) 0.3448(4) 0.4108(5) 0.0410(19) Uani 1 1 d . . . . .
H1 H 0.475321 0.304296 0.435438 0.049 Uiso 1 1 calc R U . . .
C6 C 0.1930(8) 0.2374(5) 0.4641(5) 0.051(2) Uani 1 1 d . . . . .
C8 C 0.3068(9) 0.5444(6) 0.2353(5) 0.057(3) Uani 1 1 d . . . . .
C2 C 0.4654(8) 0.4301(5) 0.3412(5) 0.043(2) Uani 1 1 d . . . . .
H2 H 0.487998 0.461865 0.307065 0.052 Uiso 1 1 calc R U . . .
C9 C 0.0427(7) 0.5883(5) 0.3412(4) 0.0407(19) Uani 1 1 d . . . . .
H9 H 0.025682 0.562178 0.301183 0.049 Uiso 1 1 calc R U . . .
C12 C -0.1127(9) 0.6754(5) 0.3345(6) 0.051(2) Uani 1 1 d . . . . .
H12A H -0.176172 0.651875 0.351407 0.077 Uiso 1 1 calc R U . . .
H12B H -0.109637 0.672273 0.283665 0.077 Uiso 1 1 calc R U . . .
H12C H -0.115676 0.723332 0.348343 0.077 Uiso 1 1 calc R U . . .
C4 C 0.6245(10) 0.3475(7) 0.3322(7) 0.070(3) Uani 1 1 d . . . . .
H4A H 0.682822 0.376669 0.347832 0.105 Uiso 1 1 calc R U . . .
H4B H 0.621594 0.347527 0.281296 0.105 Uiso 1 1 calc R U . . .
H4C H 0.636343 0.300973 0.348866 0.105 Uiso 1 1 calc R U . . .
N5 N -0.0372(9) 0.4526(8) 0.4452(7) 0.103(5) Uani 1 1 d . . . . .
H5A H -0.067308 0.454191 0.402239 0.124 Uiso 1 1 d R U . . .
H5B H -0.062798 0.416061 0.468899 0.124 Uiso 1 1 d R U . . .
H10 H 0.386(3) 0.554(4) 0.441(4) 0.06(4) Uiso 1 1 d D . . . .
H5 H 0.1104(16) 0.4488(12) 0.4388(11) 0.07(4) Uiso 1 1 d D . . . .
O1W O 0.5332(14) 0.5556(13) 0.4572(15) 0.119(8) Uani 0.5 1 d . U P . .

loop_
_atom_site_aniso_label
_atom_site_aniso_U_11
_atom_site_aniso_U_22
_atom_site_aniso_U_33
_atom_site_aniso_U_23
_atom_site_aniso_U_13
_atom_site_aniso_U_12
V2 0.0333(7) 0.0405(7) 0.0317(7) 0.0003(5) 0.0026(6) 0.0039(7)
V1 0.0351(8) 0.0332(7) 0.0379(7) -0.0010(5) 0.0028(7) 0.0003(6)
Na1 0.0392(18) 0.062(2) 0.048(2) -0.0015(17) 0.0039(15) -0.0169(17)
O10 0.037(4) 0.038(3) 0.039(3) -0.002(2) -0.001(2) 0.002(2)
O5 0.032(3) 0.043(3) 0.038(3) -0.003(3) 0.005(2) 0.000(2)
O7 0.044(3) 0.056(4) 0.038(3) 0.014(3) 0.008(3) 0.005(3)
O2 0.045(4) 0.034(3) 0.054(4) -0.006(3) 0.006(3) -0.004(3)
O6 0.046(4) 0.062(4) 0.039(3) -0.014(3) -0.005(3) 0.008(3)
O1 0.044(4) 0.048(3) 0.050(4) 0.009(3) -0.002(3) 0.006(3)
N4 0.037(4) 0.038(3) 0.033(3) 0.001(3) -0.008(3) 0.009(3)
N1 0.031(3) 0.046(4) 0.033(3) -0.002(3) 0.008(3) 0.011(3)
N2 0.035(4) 0.032(3) 0.039(3) -0.001(3) 0.004(3) 0.000(3)
N3 0.031(3) 0.036(3) 0.036(3) 0.001(3) -0.009(3) 0.005(3)
O3 0.066(5) 0.044(4) 0.088(5) 0.021(4) 0.018(4) 0.014(3)
O8 0.081(6) 0.108(7) 0.038(4) -0.020(4) -0.017(4) 0.027(5)
O4 0.075(6) 0.037(3) 0.106(6) -0.017(4) 0.019(5) -0.007(4)
C3 0.040(5) 0.059(5) 0.047(5) -0.009(4) 0.003(4) 0.003(4)
O9 0.109(8) 0.095(6) 0.046(4) 0.022(4) 0.013(5) 0.027(6)
C10 0.038(4) 0.046(4) 0.042(5) 0.003(4) -0.006(4) 0.003(4)
C11 0.035(4) 0.038(4) 0.043(5) 0.004(4) -0.009(4) 0.000(4)
C5 0.052(5) 0.041(5) 0.055(5) 0.006(4) 0.029(4) 0.006(4)
C7 0.070(6) 0.055(5) 0.033(5) -0.008(4) -0.003(4) 0.035(5)
C1 0.039(5) 0.039(4) 0.045(5) 0.009(4) 0.010(4) 0.006(4)
C6 0.043(5) 0.055(6) 0.056(6) 0.010(5) 0.022(4) 0.004(5)
C8 0.058(6) 0.072(6) 0.040(5) 0.006(5) 0.007(5) 0.037(6)
C2 0.040(5) 0.049(5) 0.041(4) 0.008(4) 0.012(4) 0.008(4)
C9 0.038(4) 0.051(5) 0.033(4) 0.000(4) -0.006(4) 0.010(4)
C12 0.047(6) 0.052(5) 0.054(5) -0.004(4) -0.009(5) 0.008(5)
C4 0.054(6) 0.086(8) 0.069(7) 0.026(6) 0.005(5) 0.027(6)
N5 0.035(5) 0.165(12) 0.111(9) 0.091(9) 0.014(5) 0.014(7)
O1W 0.017(7) 0.150(16) 0.189(18) -0.089(15) 0.000(10) -0.002(9)

loop_
_atom_type_symbol
_atom_type_description
_atom_type_scat_dispersion_real
_atom_type_scat_dispersion_imag
_atom_type_scat_source
C C 0.0181 0.0091 'International Tables Vol C Tables 4.2.6.8 and 6.1.1.4'
H H 0.0000 0.0000 'International Tables Vol C Tables 4.2.6.8 and 6.1.1.4'
N N 0.0311 0.0180 'International Tables Vol C Tables 4.2.6.8 and 6.1.1.4'
Na Na 0.1353 0.1239 'International Tables Vol C Tables 4.2.6.8 and 6.1.1.4'
O O 0.0492 0.0322 'International Tables Vol C Tables 4.2.6.8 and 6.1.1.4'
V V 0.0687 2.1097 'International Tables Vol C Tables 4.2.6.8 and 6.1.1.4'

loop_
_geom_angle_atom_site_label_1
_geom_angle_atom_site_label_2
_geom_angle_atom_site_label_3
_geom_angle
_geom_angle_site_symmetry_1
_geom_angle_site_symmetry_3
_geom_angle_publ_flag
O10 V2 O7 89.8(3) . . ?
O10 V2 O6 165.0(3) . . ?
O10 V2 N1 92.0(3) . . ?
O10 V2 N3 85.1(3) . . ?
O5 V2 O10 102.0(3) . . ?
O5 V2 O7 166.5(3) . . ?
O5 V2 O6 91.7(3) . . ?
O5 V2 N1 84.6(3) . . ?
O5 V2 N3 92.1(3) . . ?
O7 V2 O6 77.4(3) . . ?
O7 V2 N1 88.5(3) . . ?
O7 V2 N3 95.6(3) . . ?
O6 V2 N1 95.4(3) . . ?
O6 V2 N3 88.3(3) . . ?
N3 V2 N1 175.0(3) . . ?
O10 V1 O2 166.7(3) 4_566 . ?
O10 V1 O1 91.4(3) 4_566 . ?
O10 V1 N4 85.3(3) 4_566 4_566 ?
O10 V1 N2 91.2(3) 4_566 . ?
O5 V1 O10 101.6(3) . 4_566 ?
O5 V1 O2 90.5(3) . . ?
O5 V1 O1 165.5(3) . . ?
O5 V1 N4 93.0(3) . 4_566 ?
O5 V1 N2 85.0(3) . . ?
O2 V1 O1 77.2(3) . . ?
O2 V1 N4 88.7(3) . 4_566 ?
O2 V1 N2 95.3(3) . . ?
O1 V1 N4 94.4(3) . 4_566 ?
O1 V1 N2 88.4(3) . . ?
N4 V1 N2 175.6(3) 4_566 . ?
O7 Na1 O1 97.6(2) 5_445 8_456 ?
O4 Na1 O7 153.0(3) . 5_445 ?
O4 Na1 O1 92.6(2) . 8_456 ?
O1W Na1 O7 91.1(4) 5_445 5_445 ?
O1W Na1 O1 89.9(5) 5_445 8_456 ?
O1W Na1 O4 63.9(4) 5_445 . ?
V2 O10 Na1 104.9(2) . 5 ?
V2 O10 H10 106(8) . . ?
V1 O10 V2 123.9(4) 4_566 . ?
V1 O10 Na1 106.3(2) 4_566 5 ?
V1 O10 H10 130(8) 4_566 . ?
Na1 O10 H10 59(2) 5 . ?
V2 O5 H5 115.4(19) . . ?
V1 O5 V2 123.8(4) . . ?
V1 O5 H5 118.6(19) . . ?
V2 O7 Na1 107.8(3) . 5 ?
C8 O7 V2 119.2(7) . . ?
C8 O7 Na1 132.9(7) . 5 ?
C6 O2 V1 117.7(7) . . ?
C7 O6 V2 115.8(7) . . ?
V1 O1 Na1 104.6(3) . 8_556 ?
C5 O1 V1 116.7(6) . . ?
C5 O1 Na1 138.4(6) . 8_556 ?
N3 N4 V1 120.5(5) . 4_566 ?
N3 N4 C11 108.3(6) . . ?
C11 N4 V1 131.1(6) . 4_566 ?
N2 N1 V2 120.1(5) . . ?
C2 N1 V2 132.9(6) . . ?
C2 N1 N2 107.0(7) . . ?
N1 N2 V1 119.0(5) . . ?
C1 N2 V1 133.2(6) . . ?
C1 N2 N1 107.6(6) . . ?
N4 N3 V2 120.1(5) . . ?
C9 N3 V2 131.7(6) . . ?
C9 N3 N4 108.2(7) . . ?
C6 O4 Na1 137.8(8) . . ?
C1 C3 C2 101.9(8) . . ?
C1 C3 C4 128.5(10) . . ?
C2 C3 C4 129.5(10) . . ?
C8 O9 Na1 142.4(9) . 7 ?
C11 C10 C12 128.8(9) . . ?
C9 C10 C11 101.2(8) . . ?
C9 C10 C12 130.0(9) . . ?
N4 C11 C10 110.6(8) . . ?
N4 C11 H11 124.7 . . ?
C10 C11 H11 124.7 . . ?
O1 C5 C6 114.5(8) . . ?
O3 C5 O1 124.3(11) . . ?
O3 C5 C6 121.3(10) . . ?
O6 C7 C8 113.4(8) . . ?
O8 C7 O6 124.0(12) . . ?
O8 C7 C8 122.5(10) . . ?
N2 C1 C3 111.3(8) . . ?
N2 C1 H1 124.4 . . ?
C3 C1 H1 124.4 . . ?
O2 C6 C5 113.6(9) . . ?
O4 C6 O2 125.1(11) . . ?
O4 C6 C5 121.4(9) . . ?
O7 C8 C7 113.8(9) . . ?
O9 C8 O7 126.7(13) . . ?
O9 C8 C7 119.4(10) . . ?
N1 C2 C3 112.3(8) . . ?
N1 C2 H2 123.9 . . ?
C3 C2 H2 123.9 . . ?
N3 C9 C10 111.7(8) . . ?
N3 C9 H9 124.1 . . ?
C10 C9 H9 124.1 . . ?
C10 C12 H12A 109.5 . . ?
C10 C12 H12B 109.5 . . ?
C10 C12 H12C 109.5 . . ?
H12A C12 H12B 109.5 . . ?
H12A C12 H12C 109.5 . . ?
H12B C12 H12C 109.5 . . ?
C3 C4 H4A 109.5 . . ?
C3 C4 H4B 109.5 . . ?
C3 C4 H4C 109.5 . . ?
H4A C4 H4B 109.5 . . ?
H4A C4 H4C 109.5 . . ?
H4B C4 H4C 109.5 . . ?
H5A N5 H5B 109.5 . . ?

loop_
_geom_bond_atom_site_label_1
_geom_bond_atom_site_label_2
_geom_bond_distance
_geom_bond_site_symmetry_2
_geom_bond_publ_flag
V2 O10 1.955(6) . ?
V2 O5 1.955(6) . ?
V2 O7 2.026(6) . ?
V2 O6 2.061(6) . ?
V2 N1 2.100(7) . ?
V2 N3 2.099(7) . ?
V1 O10 1.953(6) 4_566 ?
V1 O5 1.931(6) . ?
V1 O2 2.036(6) . ?
V1 O1 2.048(7) . ?
V1 N4 2.094(7) 4_566 ?
V1 N2 2.096(7) . ?
Na1 O7 2.855(8) 5_445 ?
Na1 O1 2.969(8) 8_456 ?
Na1 O4 2.820(10) . ?
Na1 O1W 2.74(3) 5_445 ?
O10 H10 0.84(3) . ?
O5 H5 0.852(19) . ?
O7 C8 1.258(12) . ?
O2 C6 1.282(12) . ?
O6 C7 1.315(13) . ?
O1 C5 1.284(13) . ?
N4 N3 1.331(10) . ?
N4 C11 1.343(11) . ?
N1 N2 1.354(10) . ?
N1 C2 1.328(12) . ?
N2 C1 1.343(11) . ?
N3 C9 1.330(11) . ?
O3 C5 1.219(12) . ?
O8 C7 1.209(12) . ?
O4 C6 1.229(13) . ?
C3 C1 1.381(13) . ?
C3 C2 1.383(14) . ?
C3 C4 1.478(15) . ?
O9 C8 1.253(14) . ?
C10 C11 1.409(13) . ?
C10 C9 1.397(13) . ?
C10 C12 1.478(13) . ?
C11 H11 0.9500 . ?
C5 C6 1.503(17) . ?
C7 C8 1.523(18) . ?
C1 H1 0.9500 . ?
C2 H2 0.9500 . ?
C9 H9 0.9500 . ?
C12 H12A 0.9800 . ?
C12 H12B 0.9800 . ?
C12 H12C 0.9800 . ?
C4 H4A 0.9800 . ?
C4 H4B 0.9800 . ?
C4 H4C 0.9800 . ?
N5 H5A 0.9101 . ?
N5 H5B 0.9102 . ?

loop_
_geom_torsion_atom_site_label_1
_geom_torsion_atom_site_label_2
_geom_torsion_atom_site_label_3
_geom_torsion_atom_site_label_4
_geom_torsion
_geom_torsion_site_symmetry_1
_geom_torsion_site_symmetry_2
_geom_torsion_site_symmetry_3
_geom_torsion_site_symmetry_4
_geom_torsion_publ_flag
V2 O7 C8 O9 179.9(9) . . . . ?
V2 O7 C8 C7 4.1(10) . . . . ?
V2 O6 C7 O8 -175.0(8) . . . . ?
V2 O6 C7 C8 5.2(9) . . . . ?
V2 N1 N2 V1 -5.1(8) . . . . ?
V2 N1 N2 C1 -179.8(6) . . . . ?
V2 N1 C2 C3 179.6(6) . . . . ?
V2 N3 C9 C10 -176.7(6) . . . . ?
V1 O2 C6 O4 172.9(8) . . . . ?
V1 O2 C6 C5 -6.3(10) . . . . ?
V1 O1 C5 O3 179.7(8) . . . . ?
V1 O1 C5 C6 -0.2(10) . . . . ?
V1 N4 N3 V2 1.8(8) 4_566 . . . ?
V1 N4 N3 C9 -177.1(6) 4_566 . . . ?
V1 N4 C11 C10 175.1(6) 4_566 . . . ?
V1 N2 C1 C3 -173.1(6) . . . . ?
Na1 O7 C8 O9 4.3(15) 5 . . . ?
Na1 O7 C8 C7 -171.5(5) 5 . . . ?
Na1 O1 C5 O3 -7.4(15) 8_556 . . . ?
Na1 O1 C5 C6 172.7(6) 8_556 . . . ?
Na1 O4 C6 O2 -4.9(17) . . . . ?
Na1 O4 C6 C5 174.3(7) . . . . ?
Na1 O9 C8 O7 14.9(19) 7 . . . ?
Na1 O9 C8 C7 -169.5(8) 7 . . . ?
O6 C7 C8 O7 -6.1(12) . . . . ?
O6 C7 C8 O9 177.8(9) . . . . ?
O1 C5 C6 O2 4.3(12) . . . . ?
O1 C5 C6 O4 -175.0(9) . . . . ?
N4 N3 C9 C10 2.0(10) . . . . ?
N1 N2 C1 C3 0.5(10) . . . . ?
N2 N1 C2 C3 0.9(11) . . . . ?
N3 N4 C11 C10 -0.6(10) . . . . ?
O3 C5 C6 O2 -175.7(8) . . . . ?
O3 C5 C6 O4 5.1(16) . . . . ?
O8 C7 C8 O7 174.1(9) . . . . ?
O8 C7 C8 O9 -2.0(15) . . . . ?
C11 N4 N3 V2 178.1(6) . . . . ?
C11 N4 N3 C9 -0.8(9) . . . . ?
C11 C10 C9 N3 -2.3(10) . . . . ?
C1 C3 C2 N1 -0.6(11) . . . . ?
C2 N1 N2 V1 173.9(6) . . . . ?
C2 N1 N2 C1 -0.8(9) . . . . ?
C2 C3 C1 N2 0.0(11) . . . . ?
C9 C10 C11 N4 1.7(10) . . . . ?
C12 C10 C11 N4 -177.7(10) . . . . ?
C12 C10 C9 N3 177.1(10) . . . . ?
C4 C3 C1 N2 -177.1(11) . . . . ?
C4 C3 C2 N1 176.5(11) . . . . ?

loop_
_twin_individual_id
_twin_individual_mass_fraction_refined
1 0.908(19)
2 0.092(19)

loop_
_smtbx_masks_void_nr
_smtbx_masks_void_average_x
_smtbx_masks_void_average_y
_smtbx_masks_void_average_z
_smtbx_masks_void_volume
_smtbx_masks_void_count_electrons
_smtbx_masks_void_content
1 0.000 0.309 0.250 143.1 43.1 '4 H2O'
2 0.000 0.691 0.750 143.1 42.5 '4 H2O'
3 0.249 0.000 0.500 50.0 19.0 '2 H2O'
4 0.251 0.500 1.000 50.0 19.1 '2 H2O'
5 0.500 0.191 0.750 143.1 42.5 '4 H2O'
6 0.500 0.809 0.250 143.1 43.1 '4 H2O'
7 0.751 0.000 0.000 50.0 19.1 '2 H2O'
8 0.749 0.500 0.500 50.0 19.0 '2 H2O'
